data_2212963
loop_
_publ_author_name
'Nichol, Gary S.'
'Clegg, William'

_publ_section_title
;
 A synchrotron study of
 <i>catena</i>-poly[[tri-\m-aqua-triaquabarium(II)]
 bis(6-methylpyridin-2-olate)]
;
_journal_coeditor_code LH2341
_journal_issue 4
_journal_name_full 'Acta Crystallographica Section E'
_journal_page_first m1135
_journal_page_last m1137
_journal_paper_doi 10.1107/S1600536807013037
_journal_volume 63
_journal_year 2007
_chemical_formula_iupac '[Ba (H2 O)6] (C6 H6 N O)2'
_chemical_formula_moiety 'H12 Ba O6 2+, 2(C6 H6 N O -)'
_chemical_formula_sum 'C12 H24 Ba N2 O8'
_chemical_formula_weight 461.67
_chemical_name_systematic
;
catena-poly[[tri-\m-aqua-triaquabarium(II)] bis(6-methylpyridin-2-olate)]
;
_space_group_IT_number 62
_symmetry_cell_setting orthorhombic
_symmetry_space_group_name_Hall '-P 2ac 2n'
_symmetry_space_group_name_H-M 'P n m a'
_atom_sites_solution_hydrogens difmap
_atom_sites_solution_primary direct
_atom_sites_solution_secondary difmap
_audit_creation_method SHELXL-97
_cell_angle_alpha 90.00
_cell_angle_beta 90.00
_cell_angle_gamma 90.00
_cell_formula_units_Z 4
_cell_length_a 7.6080(9)
_cell_length_b 30.353(3)
_cell_length_c 7.8280(10)
_cell_measurement_reflns_used 6905
_cell_measurement_temperature 120(2)
_cell_measurement_theta_max 29.1
_cell_measurement_theta_min 3.50
_cell_volume 1807.7(4)
_computing_cell_refinement 'SAINT (Bruker, 2004)'
_computing_data_collection 'APEX2 (Bruker, 2004)'
_computing_data_reduction SAINT
_computing_molecular_graphics 'DIAMOND (Brandenburg & Putz, 2004)'
_computing_publication_material
;
SHELXTL, publCIF (Westrip, 2007) and local programs
;
_computing_structure_refinement 'SHELXTL (Sheldrick, 2001)'
_computing_structure_solution 'SIR97 (Altomare <i>et al.</i>,  1999)'
_diffrn_ambient_temperature 150(2)
_diffrn_measured_fraction_theta_full 0.987
_diffrn_measured_fraction_theta_max 0.977
_diffrn_measurement_device_type 'Bruker APEX II CCD'
_diffrn_measurement_method 'Thin-slice \w'
_diffrn_radiation_monochromator 'silicon 111'
_diffrn_radiation_source 'Daresbury SRS station 9.8'
_diffrn_radiation_type synchrotron
_diffrn_radiation_wavelength 0.6751
_diffrn_reflns_av_R_equivalents 0.0391
_diffrn_reflns_av_sigmaI/netI 0.0315
_diffrn_reflns_limit_h_max 10
_diffrn_reflns_limit_h_min -10
_diffrn_reflns_limit_k_max 40
_diffrn_reflns_limit_k_min -43
_diffrn_reflns_limit_l_max 11
_diffrn_reflns_limit_l_min -11
_diffrn_reflns_number 13751
_diffrn_reflns_theta_full 26.00
_diffrn_reflns_theta_max 29.20
_diffrn_reflns_theta_min 3.55
_diffrn_standards_decay_% 10
_diffrn_standards_number 0
_exptl_absorpt_coefficient_mu 2.235
_exptl_absorpt_correction_T_max 0.807
_exptl_absorpt_correction_T_min 0.689
_exptl_absorpt_correction_type multi-scan
_exptl_absorpt_process_details '(SADABS; Sheldrick, 2003)'
_exptl_crystal_colour colourless
_exptl_crystal_density_diffrn 1.696
_exptl_crystal_density_method 'not measured'
_exptl_crystal_description block
_exptl_crystal_F_000 920
_exptl_crystal_size_max 0.18
_exptl_crystal_size_mid 0.14
_exptl_crystal_size_min 0.10
_refine_diff_density_max 2.835
_refine_diff_density_min -2.911
_refine_ls_extinction_method none
_refine_ls_goodness_of_fit_ref 1.215
_refine_ls_hydrogen_treatment mixed
_refine_ls_matrix_type full
_refine_ls_number_parameters 128
_refine_ls_number_reflns 2834
_refine_ls_number_restraints 8
_refine_ls_restrained_S_all 1.214
_refine_ls_R_factor_all 0.0498
_refine_ls_R_factor_gt 0.0439
_refine_ls_shift/su_max 0.001
_refine_ls_shift/su_mean 0.000
_refine_ls_structure_factor_coef Fsqd
_refine_ls_weighting_details 'calc w=1/[\s^2^(Fo^2^)+(0.0225P)^2^+12.2343P] where P=(Fo^2^+2Fc^2^)/3'
_refine_ls_weighting_scheme calc
_refine_ls_wR_factor_gt 0.1029
_refine_ls_wR_factor_ref 0.1048
_reflns_number_gt 2513
_reflns_number_total 2834
_reflns_threshold_expression I>2\s(I)
_cod_data_source_file lh2341.cif
_cod_data_source_block I
_cod_database_code 2212963
_cod_database_fobs_code 2212963

loop_
_symmetry_equiv_pos_as_xyz
'x, y, z'
'-x+1/2, -y, z+1/2'
'x+1/2, -y+1/2, -z+1/2'
'-x, y+1/2, -z'
'-x, -y, -z'
'x-1/2, y, -z-1/2'
'-x-1/2, y-1/2, z-1/2'
'x, -y-1/2, z'

loop_
_atom_site_type_symbol
_atom_site_label
_atom_site_fract_x
_atom_site_fract_y
_atom_site_fract_z
_atom_site_U_iso_or_equiv
_atom_site_adp_type
_atom_site_calc_flag
_atom_site_refinement_flags
_atom_site_occupancy
Ba Ba 0.53740(5) 0.2500 0.11370(4) 0.01415(10) Uani d S 1
O O1 1.0231(4) 0.16785(10) -0.0562(4) 0.0194(6) Uani d . 1
O O2 0.7751(7) 0.2500 -0.1473(6) 0.0276(10) Uani d SD 1
H H2O 0.808(8) 0.2717(13) -0.198(7) 0.033 Uiso d D 1
O O3 0.4537(6) 0.18705(12) -0.1176(5) 0.0356(9) Uani d D 1
H H3OA 0.394(8) 0.1664(16) -0.087(8) 0.043 Uiso d D 1
H H3OB 0.494(8) 0.182(2) -0.213(5) 0.043 Uiso d D 1
O O4 0.8119(4) 0.18951(10) 0.2079(4) 0.0193(6) Uani d D 1
H H4OA 0.868(7) 0.1814(17) 0.124(5) 0.023 Uiso d D 1
H H4OB 0.796(7) 0.1706(18) 0.269(6) 0.023 Uiso d D 1
O O5 0.6598(6) 0.2500 0.4516(5) 0.0169(8) Uani d SD 1
H H5O 0.632(7) 0.2720(12) 0.499(6) 0.020 Uiso d D 1
N N1 1.2377(5) 0.12034(12) 0.0322(4) 0.0192(7) Uani d . 1
C C1 1.0820(6) 0.12755(13) -0.0475(5) 0.0173(7) Uani d . 1
C C2 0.9888(6) 0.09184(14) -0.1222(5) 0.0224(8) Uani d . 1
H H2 0.8795 0.0968 -0.1779 0.027 Uiso calc R 1
C C3 1.0581(7) 0.05007(15) -0.1132(6) 0.0261(9) Uani d . 1
H H3 0.9968 0.0260 -0.1629 0.031 Uiso calc R 1
C C4 1.2186(7) 0.04304(14) -0.0312(6) 0.0255(9) Uani d . 1
H H4 1.2677 0.0143 -0.0244 0.031 Uiso calc R 1
C C5 1.3048(6) 0.07880(14) 0.0402(5) 0.0217(8) Uani d . 1
C C6 1.4797(7) 0.07435(18) 0.1274(7) 0.0335(11) Uani d . 1
H H6A 1.5642 0.0946 0.0746 0.050 Uiso calc R 1
H H6B 1.5221 0.0440 0.1156 0.050 Uiso calc R 1
H H6C 1.4671 0.0815 0.2488 0.050 Uiso calc R 1

loop_
_atom_site_aniso_label
_atom_site_aniso_U_11
_atom_site_aniso_U_22
_atom_site_aniso_U_33
_atom_site_aniso_U_12
_atom_site_aniso_U_13
_atom_site_aniso_U_23
Ba 0.01499(16) 0.01746(15) 0.01001(14) 0.000 -0.00016(12) 0.000
O1 0.0228(15) 0.0205(13) 0.0147(12) 0.0004(12) 0.0006(12) -0.0016(10)
O2 0.032(3) 0.028(2) 0.023(2) 0.000 0.010(2) 0.000
O3 0.046(2) 0.0329(18) 0.0276(17) -0.0hydrogen179(17) 0.0187(17) -0.0137(14)
O4 0.0232(16) 0.0196(13) 0.0151(13) 0.0016(12) 0.0031(11) 0.0012(10)
O5 0.019(2) 0.0198(19) 0.0123(17) 0.000 0.0013(15) 0.000
N1 0.0231(18) 0.0193(16) 0.0153(15) 0.0004(14) 0.0013(13) -0.0010(12)
C1 0.021(2) 0.0210(18) 0.0105(15) -0.0015(14) 0.0021(13) -0.0003(13)
C2 0.023(2) 0.0246(19) 0.0194(18) -0.0045(16) -0.0041(15) -0.0001(15)
C3 0.034(3) 0.0218(19) 0.0223(19) -0.0079(17) 0.0003(19) -0.0020(16)
C4 0.035(3) 0.0182(19) 0.024(2) 0.0018(17) 0.0040(18) 0.0007(15)
C5 0.024(2) 0.025(2) 0.0158(17) 0.0015(17) 0.0024(16) 0.0011(14)
C6 0.032(3) 0.034(2) 0.034(3) 0.008(2) -0.007(2) 0.002(2)

loop_
_atom_type_symbol
_atom_type_description
_atom_type_scat_dispersion_real
_atom_type_scat_dispersion_imag
_atom_type_scat_source
C C 0.0033 0.0016 'International Tables Vol C Tables 4.2.6.8 and 6.1.1.4'
H H 0.0000 0.0000 'International Tables Vol C Tables 4.2.6.8 and 6.1.1.4'
N N 0.0061 0.0033 'International Tables Vol C Tables 4.2.6.8 and 6.1.1.4'
O O 0.0106 0.0060 'International Tables Vol C Tables 4.2.6.8 and 6.1.1.4'
Ba Ba -0.3244 2.2819 'International Tables Vol C Tables 4.2.6.8 and 6.1.1.4'

loop_
_geom_angle_atom_site_label_1
_geom_angle_atom_site_label_2
_geom_angle_atom_site_label_3
_geom_angle_site_symmetry_1
_geom_angle_site_symmetry_3
_geom_angle
O2 Ba O3 . . 69.83(11)
O2 Ba O3 . 8_565 69.83(11)
O2 Ba O4 . . 73.18(11)
O2 Ba O4 . 3_455 139.41(6)
O2 Ba O4 . 6_556 139.40(6)
O2 Ba O4 . 8_565 73.18(11)
O2 Ba O5 . . 119.09(15)
O2 Ba O5 . 6_556 121.43(14)
O3 Ba O3 . 8_565 89.75(19)
O3 Ba O4 . . 83.78(12)
O3 Ba O4 . 3_455 129.43(12)
O3 Ba O4 8_565 3_455 74.57(10)
O3 Ba O4 . 6_556 74.57(10)
O3 Ba O4 8_565 6_556 129.43(12)
O3 Ba O4 . 8_565 142.40(10)
O3 Ba O4 8_565 8_565 83.78(12)
O3 Ba O4 8_565 . 142.40(10)
O3 Ba O5 . . 135.12(9)
O3 Ba O5 8_565 . 135.12(9)
O3 Ba O5 . 6_556 69.60(11)
O3 Ba O5 8_565 6_556 69.60(11)
O4 Ba O4 3_455 6_556 79.38(12)
O4 Ba O4 3_455 8_565 84.33(7)
O4 Ba O4 6_556 8_565 135.75(4)
O4 Ba O4 . 3_455 135.75(4)
O4 Ba O4 . 6_556 84.33(7)
O4 Ba O4 . 8_565 79.32(13)
O4 Ba O5 . . 61.13(8)
O4 Ba O5 3_455 . 74.93(9)
O4 Ba O5 6_556 . 74.93(9)
O4 Ba O5 8_565 . 61.13(8)
O4 Ba O5 3_455 6_556 59.84(8)
O4 Ba O5 6_556 6_556 59.84(8)
O4 Ba O5 8_565 6_556 139.43(7)
O4 Ba O5 . 6_556 139.43(7)
O5 Ba O5 . 6_556 119.48(11)
Ba O2 H2O . . 125(4)
Ba O3 H3OA . . 119(4)
Ba O3 H3OB . . 131(4)
H3OA O3 H3OB . . 109(5)
Ba O4 Ba . 6_656 98.63(9)
Ba O4 H4OA . . 111(4)
Ba O4 H4OA 6_656 . 105(4)
Ba O4 H4OB . . 122(4)
Ba O4 H4OB 6_656 . 106(4)
H4OA O4 H4OB . . 111(5)
Ba O5 Ba . 6_656 99.30(13)
Ba O5 H5O . . 111(4)
Ba O5 H5O 6_656 . 110(4)
C1 N1 C5 . . 119.9(4)
O1 C1 N1 . . 118.4(4)
O1 C1 C2 . . 121.5(4)
N1 C1 C2 . . 120.1(4)
C1 C2 H2 . . 120.3
C1 C2 C3 . . 119.4(4)
H2 C2 C3 . . 120.3
C2 C3 H3 . . 120.0
C2 C3 C4 . . 120.0(4)
H3 C3 C4 . . 120.0
C3 C4 H4 . . 120.7
C3 C4 C5 . . 118.7(4)
H4 C4 C5 . . 120.7
N1 C5 C4 . . 121.9(4)
N1 C5 C6 . . 115.9(4)
C4 C5 C6 . . 122.2(4)
C5 C6 H6A . . 109.5
C5 C6 H6B . . 109.5
C5 C6 H6C . . 109.5
H6A C6 H6B . . 109.5
H6A C6 H6C . . 109.5
H6B C6 H6C . . 109.5

loop_
_geom_bond_atom_site_label_1
_geom_bond_atom_site_label_2
_geom_bond_site_symmetry_2
_geom_bond_distance
_geom_bond_publ_flag
Ba O2 . 2.729(5) yes
Ba O3 . 2.708(3) yes
Ba O3 8_565 2.708(3) ?
Ba O4 . 2.877(3) yes
Ba O4 3_455 2.875(3) yes
Ba O4 6_556 2.875(3) ?
Ba O4 8_565 2.877(3) ?
Ba O5 . 2.804(4) yes
Ba O5 6_556 2.918(4) yes
O1 C1 . 1.305(5) yes
O2 H2O . 0.81(3) ?
O3 H3OA . 0.81(3) ?
O3 H3OB . 0.82(3) ?
O4 Ba 6_656 2.875(3) ?
O4 H4OA . 0.82(2) ?
O4 H4OB . 0.76(5) ?
O5 Ba 6_656 2.918(4) ?
O5 H5O . 0.79(3) ?
N1 C1 . 1.357(5) yes
N1 C5 . 1.362(5) yes
C1 C2 . 1.421(6) yes
C2 H2 . 0.9500 ?
C2 C3 . 1.375(6) yes
C3 H3 . 0.950 ?
C3 C4 . 1.396(7) yes
C4 H4 . 0.950 ?
C4 C5 . 1.386(6) yes
C5 C6 . 1.501(7) yes
C6 H6A . 0.980 ?
C6 H6B . 0.980 ?
C6 H6C . 0.980 ?

loop_
_geom_hbond_atom_site_label_D
_geom_hbond_atom_site_label_H
_geom_hbond_atom_site_label_A
_geom_hbond_site_symmetry_A
_geom_hbond_distance_DH
_geom_hbond_distance_HA
_geom_hbond_distance_DA
_geom_hbond_angle_DHA
_geom_hbond_publ_flag
O2 H2O O3 3_554 0.81(3) 2.21(3) 2.981(6) 160(6) yes
O3 H3OA N1 1_455 0.81(3) 2.06(3) 2.859(5) 170(6) yes
O3 H3OB O1 6 0.82(3) 1.87(3) 2.672(5) 165(6) yes
O4 H4OA O1 . 0.82(2) 1.88(2) 2.699(4) 172(6) yes
O4 H4OB N1 6_556 0.76(5) 2.23(5) 2.977(5) 174(5) yes
O5 H5O O1 3_455 0.79(3) 2.06(3) 2.823(4) 163(5) yes

loop_
_geom_torsion_atom_site_label_1
_geom_torsion_atom_site_label_2
_geom_torsion_atom_site_label_3
_geom_torsion_atom_site_label_4
_geom_torsion_site_symmetry_1
_geom_torsion_site_symmetry_4
_geom_torsion
O2 Ba O4 Ba . 6_656 90.70(11)
O3 Ba O4 Ba . 6_656 161.47(11)
O3 Ba O4 Ba 8_565 6_656 80.03(19)
O4 Ba O4 Ba 3_455 6_656 -55.05(15)
O4 Ba O4 Ba 6_556 6_656 -123.49(13)
O4 Ba O4 Ba 8_565 6_656 15.21(12)
O5 Ba O4 Ba . 6_656 -47.59(9)
O5 Ba O4 Ba 6_556 6_656 -150.31(13)
Ba Ba O5 Ba 6_556 6_656 180.0
O2 Ba O5 Ba . 6_656 0.0
O3 Ba O5 Ba . 6_656 89.98(15)
O3 Ba O5 Ba 8_565 6_656 -89.98(15)
O4 Ba O5 Ba 3_455 6_656 -138.59(6)
O4 Ba O5 Ba 6_556 6_656 138.59(6)
O4 Ba O5 Ba 8_565 6_656 -46.79(8)
O4 Ba O5 Ba . 6_656 46.79(8)
O5 Ba O5 Ba 6_556 6_656 180.0
C5 N1 C1 O1 . . -178.6(4)
C5 N1 C1 C2 . . 0.2(6)
O1 C1 C2 C3 . . 178.5(4)
N1 C1 C2 C3 . . -0.2(6)
C1 C2 C3 C4 . . 0.1(7)
C2 C3 C4 C5 . . 0.1(7)
C1 N1 C5 C4 . . 0.0(6)
C1 N1 C5 C6 . . 178.6(4)
C3 C4 C5 N1 . . -0.1(7)
C3 C4 C5 C6 . . -178.6(4)
